data_4350762
loop_
_publ_author_name
'Liu, Sui-Jun'
'Zeng, Yong-Fei'
'Xue, Li'
'Han, Song-De'
'Jia, Ji-Min'
'Hu, Tong-Liang'
'Bu, Xian-He'

_publ_section_title
;
 Tuning the magnetic behaviors in [FeIII12LnIII4] clusters with aromatic
 carboxylate ligands
;
_journal_issue 2
_journal_name_full 'Inorg. Chem. Front.'
_journal_page_first 200
_journal_paper_doi 10.1039/C3QI00083D
_journal_volume 1
_journal_year 2014
_chemical_formula_sum 'C190 H108 Fe12 La4 N0 O82'
_chemical_formula_weight 4928.60
_space_group_IT_number 2
_space_group_name_Hall '-P 1'
_space_group_name_H-M_alt 'P -1'
_symmetry_cell_setting triclinic
_symmetry_space_group_name_H-M 'P -1'
_atom_sites_solution_hydrogens geom
_atom_sites_solution_primary direct
_atom_sites_solution_secondary difmap
_audit_creation_method SHELXL-97
_cell_angle_alpha 60.62(3)
_cell_angle_beta 68.77(3)
_cell_angle_gamma 74.31(3)
_cell_formula_units_Z 1
_cell_length_a 17.982(4)
_cell_length_b 19.269(4)
_cell_length_c 19.494(4)
_cell_measurement_temperature 293(2)
_cell_volume 5450(3)
_computing_cell_refinement CrystalClear
_computing_data_collection 'CrystalClear (Rigaku/MSC Inc., 2005)'
_computing_data_reduction CrystalClear
_computing_molecular_graphics 'Ortep-3 for Windows (Farrugia, 1997)'
_computing_publication_material 'publCIF (Westrip, 2010)'
_computing_structure_refinement 'SHELXL-97 (Sheldrick, 1997)'
_computing_structure_solution 'SHELXS-97 (Sheldrick, 1990)'
_diffrn_ambient_temperature 293(2)
_diffrn_detector_area_resol_mean 0
_diffrn_measured_fraction_theta_full 0.994
_diffrn_measured_fraction_theta_max 0.994
_diffrn_measurement_device_type 0
_diffrn_measurement_method 0
_diffrn_radiation_monochromator graphite
_diffrn_radiation_source 'fine-focus sealed tube'
_diffrn_radiation_type MoK\a
_diffrn_radiation_wavelength 0.71073
_diffrn_reflns_av_R_equivalents 0.1365
_diffrn_reflns_av_sigmaI/netI 0.1806
_diffrn_reflns_limit_h_max 21
_diffrn_reflns_limit_h_min -21
_diffrn_reflns_limit_k_max 22
_diffrn_reflns_limit_k_min -22
_diffrn_reflns_limit_l_max 23
_diffrn_reflns_limit_l_min -23
_diffrn_reflns_number 45473
_diffrn_reflns_theta_full 25.02
_diffrn_reflns_theta_max 25.02
_diffrn_reflns_theta_min 2.92
_diffrn_standards_decay_% 0
_diffrn_standards_interval_count 0
_diffrn_standards_interval_time 0
_diffrn_standards_number 0
_exptl_absorpt_coefficient_mu 1.622
_exptl_absorpt_correction_type multi-scan
_exptl_absorpt_process_details CrystalClear
_exptl_crystal_colour brown
_exptl_crystal_density_diffrn 1.502
_exptl_crystal_density_method 'not measured'
_exptl_crystal_description strip
_exptl_crystal_F_000 2444
_exptl_crystal_size_max 0.14
_exptl_crystal_size_mid 0.12
_exptl_crystal_size_min 0.10
_refine_diff_density_max 1.859
_refine_diff_density_min -0.645
_refine_diff_density_rms 0.132
_refine_ls_extinction_method none
_refine_ls_goodness_of_fit_ref 1.055
_refine_ls_hydrogen_treatment constr
_refine_ls_matrix_type full
_refine_ls_number_parameters 1302
_refine_ls_number_reflns 19139
_refine_ls_number_restraints 0
_refine_ls_restrained_S_all 1.055
_refine_ls_R_factor_all 0.2064
_refine_ls_R_factor_gt 0.1045
_refine_ls_shift/su_max 3.969
_refine_ls_shift/su_mean 0.058
_refine_ls_structure_factor_coef Fsqd
_refine_ls_weighting_details 'calc w=1/[\s^2^(Fo^2^)+(0.1052P)^2^+13.1716P] where P=(Fo^2^+2Fc^2^)/3'
_refine_ls_weighting_scheme calc
_refine_ls_wR_factor_gt 0.2277
_refine_ls_wR_factor_ref 0.2815
_reflns_number_gt 9448
_reflns_number_total 19139
_reflns_threshold_expression >2sigma(I)
_cod_data_source_file c3qi00083d.txt
_cod_data_source_block 5
_cod_depositor_comments
;
The following automatic conversions were performed:

data item '_exptl_absorpt_correction_type' value 'Multi-scan' was
changed to 'multi-scan' in accordance with the
/home/saulius/struct/COD-crude-data/automatic-downloads/DataCite-retrospective/RSC/depositions/lib/dictionaries/cif_core.dic
dictionary named 'cif_core.dic' version 2.4.2 last updated on
2011-04-26.

data item '_symmetry_cell_setting' value 'Triclinic' was changed to
'triclinic' in accordance with the
/home/saulius/struct/COD-crude-data/automatic-downloads/DataCite-retrospective/RSC/depositions/lib/dictionaries/cif_core.dic
dictionary named 'cif_core.dic' version 2.4.2 last updated on
2011-04-26.

Automatic conversion script
Id: cif_fix_values 6909 2019-04-08 15:41:33Z antanas 
;
_cod_original_cell_volume 5450.5(19)
_cod_original_sg_symbol_H-M P-1
_cod_database_code 4350762

loop_
_symmetry_equiv_pos_as_xyz
'x, y, z'
'-x, -y, -z'

loop_
_atom_site_label
_atom_site_type_symbol
_atom_site_fract_x
_atom_site_fract_y
_atom_site_fract_z
_atom_site_U_iso_or_equiv
_atom_site_adp_type
_atom_site_occupancy
_atom_site_symmetry_multiplicity
_atom_site_calc_flag
_atom_site_refinement_flags
C1 C 0.7949(13) -0.1270(12) 0.394(2) 0.105(8) Uani 1 1 d .
C2 C 1.0506(11) 0.0205(8) 0.1273(10) 0.062(4) Uani 1 1 d .
C3 C 0.8242(9) 0.3106(8) 0.4999(10) 0.070(4) Uani 1 1 d .
C4 C 0.7254(8) -0.2683(10) 0.7344(12) 0.072(4) Uani 1 1 d .
C5 C 0.9380(10) 0.2221(10) 0.1205(10) 0.069(4) Uani 1 1 d .
C6 C 0.8690(8) 0.2326(8) 0.4964(9) 0.060(4) Uani 1 1 d .
C7 C 0.9187(8) -0.2522(8) 0.6032(10) 0.057(4) Uani 1 1 d .
C8 C 0.6198(9) -0.0655(10) 0.7300(12) 0.072(5) Uani 1 1 d .
C9 C 0.9231(9) -0.3251(8) 0.5941(9) 0.061(4) Uani 1 1 d .
C10 C 0.8876(10) -0.3247(9) 0.5426(11) 0.086(5) Uani 1 1 d .
H10 H 0.8592 -0.2776 0.5130 0.104 Uiso 1 1 calc R
C11 C 0.7507(11) -0.2356(10) 0.9743(11) 0.076(5) Uani 1 1 d .
C12 C 1.0735(11) -0.0258(11) 0.0803(10) 0.083(5) Uani 1 1 d .
C13 C 0.8846(10) 0.2250(9) 0.3021(10) 0.067(4) Uani 1 1 d .
C14 C 0.8963(11) 0.2916(11) 0.0628(12) 0.083(5) Uani 1 1 d .
C15 C 0.6590(9) 0.1466(9) 0.5898(11) 0.077(5) Uani 1 1 d .
C16 C 0.6952(10) -0.3493(9) 0.7702(12) 0.085(5) Uani 1 1 d .
C17 C 0.8193(9) 0.2875(9) 0.2742(10) 0.065(4) Uani 1 1 d .
C18 C 0.7305(8) 0.0818(8) 0.6027(11) 0.063(4) Uani 1 1 d .
C19 C 0.9312(10) 0.1095(8) 0.6867(9) 0.059(4) Uani 1 1 d .
C20 C 0.9690(11) -0.3966(9) 0.6346(11) 0.098(6) Uani 1 1 d .
H20 H 0.9947 -0.3977 0.6689 0.118 Uiso 1 1 calc R
C21 C 1.1412(16) -0.0090(12) 0.0161(16) 0.109(7) Uani 1 1 d .
C22 C 0.6200(10) 0.1003(9) 0.3695(14) 0.081(5) Uani 1 1 d .
C23 C 0.7424(11) 0.2723(9) 0.3032(11) 0.088(6) Uani 1 1 d .
H23 H 0.7295 0.2219 0.3446 0.106 Uiso 1 1 calc R
C24 C 0.9258(9) 0.1791(8) 0.7049(10) 0.062(4) Uani 1 1 d .
C25 C 0.7703(11) -0.1859(11) 0.3783(15) 0.088(6) Uani 1 1 d .
C26 C 0.6229(10) 0.1708(11) 0.5324(14) 0.114(8) Uani 1 1 d .
H26 H 0.6422 0.1476 0.4963 0.137 Uiso 1 1 calc R
C27 C 0.7997(11) -0.1903(11) 0.3036(12) 0.096(6) Uani 1 1 d .
H27 H 0.8349 -0.1568 0.2575 0.115 Uiso 1 1 calc R
C28 C 0.9807(14) 0.2871(10) 0.6936(13) 0.111(7) Uani 1 1 d .
H28 H 1.0230 0.3176 0.6717 0.134 Uiso 1 1 calc R
C29 C 0.9091(16) 0.3034(11) 0.7452(15) 0.115(8) Uani 1 1 d .
H29 H 0.9040 0.3453 0.7581 0.138 Uiso 1 1 calc R
C30 C 0.7662(17) -0.257(2) 0.308(2) 0.20(2) Uani 1 1 d .
C31 C 0.9879(10) 0.2210(8) 0.6747(10) 0.075(5) Uani 1 1 d .
H31 H 1.0358 0.2079 0.6415 0.091 Uiso 1 1 calc R
C32 C 0.7561(9) 0.3431(8) 0.4704(11) 0.091(6) Uani 1 1 d .
H32 H 0.7386 0.3167 0.4508 0.109 Uiso 1 1 calc R
C33 C 0.6623(11) -0.3902(11) 0.8542(13) 0.110(7) Uani 1 1 d .
H33 H 0.6571 -0.3696 0.8901 0.132 Uiso 1 1 calc R
C34 C 0.6779(12) 0.3329(14) 0.2714(15) 0.125(8) Uani 1 1 d .
H34 H 0.6249 0.3222 0.2906 0.150 Uiso 1 1 calc R
C35 C 0.7184(12) -0.2406(12) 0.4401(14) 0.100(6) Uani 1 1 d .
H35 H 0.7057 -0.2345 0.4877 0.120 Uiso 1 1 calc R
C36 C 0.7097(14) -0.2993(16) 0.377(3) 0.27(4) Uani 1 1 d .
H36 H 0.6901 -0.3282 0.3621 0.323 Uiso 1 1 calc R
C37 C 0.8933(12) -0.3936(11) 0.5338(12) 0.105(6) Uani 1 1 d .
H37 H 0.8675 -0.3922 0.4994 0.126 Uiso 1 1 calc R
C38 C 0.5383(10) -0.0189(11) 0.7483(13) 0.093(6) Uani 1 1 d .
C39 C 1.0267(14) -0.0840(9) 0.0954(14) 0.115(8) Uani 1 1 d .
C40 C 0.701(2) 0.0159(12) 0.4561(19) 0.185(19) Uani 1 1 d .
C41 C 0.9360(12) -0.4630(11) 0.5747(15) 0.117(7) Uani 1 1 d .
H41 H 0.9381 -0.5089 0.5693 0.141 Uiso 1 1 calc R
C42 C 0.8541(11) 0.1974(10) 0.7544(13) 0.105(6) Uani 1 1 d .
H42 H 0.8105 0.1694 0.7733 0.126 Uiso 1 1 calc R
C43 C 0.8478(10) 0.3467(11) 0.5342(14) 0.116(7) Uani 1 1 d .
H43 H 0.8919 0.3233 0.5554 0.139 Uiso 1 1 calc R
C44 C 0.7602(9) 0.0661(16) 0.335(3) 0.18(2) Uani 1 1 d .
C45 C 0.8392(11) 0.3635(10) 0.2137(12) 0.101(6) Uani 1 1 d .
H45 H 0.8925 0.3738 0.1935 0.121 Uiso 1 1 calc R
C46 C 0.7125(14) -0.2928(12) 1.0626(14) 0.104(6) Uani 1 1 d .
C47 C 0.5583(13) 0.2285(16) 0.5238(17) 0.163(11) Uani 1 1 d .
H47 H 0.5362 0.2443 0.4812 0.196 Uiso 1 1 calc R
C48 C 0.666(3) -0.320(3) 0.461(3) 0.28(3) Uani 1 1 d .
C49 C 0.7016(16) 0.4071(13) 0.2110(16) 0.131(9) Uani 1 1 d .
H49 H 0.6633 0.4470 0.1882 0.158 Uiso 1 1 calc R
C50 C 0.9769(14) -0.4651(9) 0.6251(15) 0.133(9) Uani 1 1 d .
C51 C 1.040(2) -0.160(4) 0.042(2) 0.33(3) Uani 1 1 d .
C52 C 0.7387(15) 0.4516(12) 0.506(2) 0.171(12) Uani 1 1 d .
H52 H 0.7100 0.4985 0.5093 0.206 Uiso 1 1 calc R
C53 C 0.7806(16) 0.4239(12) 0.1832(17) 0.136(9) Uani 1 1 d .
C54 C 0.6928(13) -0.3778(13) 0.7182(15) 0.132(8) Uani 1 1 d .
H54 H 0.7062 -0.3436 0.6625 0.159 Uiso 1 1 calc R
C55 C 0.6206(15) 0.1490(13) 0.2874(15) 0.131(8) Uani 1 1 d .
C56 C 0.5433(17) 0.0920(13) 0.4329(14) 0.135(9) Uani 1 1 d .
C57 C 0.8060(15) 0.4170(13) 0.5368(19) 0.179(13) Uani 1 1 d .
H57 H 0.8224 0.4415 0.5589 0.215 Uiso 1 1 calc R
C58 C 0.8144(15) 0.2917(13) 0.0806(13) 0.127(8) Uani 1 1 d .
H58 H 0.7895 0.2481 0.1248 0.152 Uiso 1 1 calc R
C59 C 0.638(2) -0.4629(14) 0.8804(18) 0.161(12) Uani 1 1 d .
C60 C 1.0764(17) -0.5339(14) 0.704(2) 0.230(18) Uani 1 1 d .
H60A H 1.1225 -0.5079 0.6637 0.345 Uiso 1 1 calc R
H60B H 1.0934 -0.5880 0.7384 0.345 Uiso 1 1 calc R
H60C H 1.0481 -0.5054 0.7363 0.345 Uiso 1 1 calc R
C61 C 0.7140(13) 0.4168(13) 0.4710(17) 0.142(9) Uani 1 1 d .
C62 C 1.089(3) -0.1120(14) 0.010(3) 0.23(2) Uani 1 1 d .
C63 C 0.7475(18) -0.3256(19) 1.1273(19) 0.167(11) Uani 1 1 d .
H63 H 0.7953 -0.3081 1.1175 0.200 Uiso 1 1 calc R
C64 C 0.5102(13) -0.0009(16) 0.8128(15) 0.141(9) Uani 1 1 d .
H64 H 0.5383 -0.0223 0.8519 0.169 Uiso 1 1 calc R
C65 C 0.6297(13) 0.1809(13) 0.6443(15) 0.141(9) Uani 1 1 d .
H65 H 0.6559 0.1685 0.6828 0.170 Uiso 1 1 calc R
C66 C 0.7682(14) 0.3573(17) 0.0325(18) 0.140(9) Uani 1 1 d .
H66 H 0.7128 0.3589 0.0457 0.169 Uiso 1 1 calc R
C67 C 0.6429(18) -0.3262(19) 1.083(2) 0.185(12) Uani 1 1 d .
H67 H 0.6123 -0.3180 1.0499 0.222 Uiso 1 1 calc R
C68 C 0.639(2) -0.4931(19) 0.826(3) 0.200(15) Uani 1 1 d .
H68 H 0.6175 -0.5406 0.8476 0.240 Uiso 1 1 calc R
C69 C 0.9337(13) 0.3554(12) -0.0037(13) 0.128(8) Uani 1 1 d .
H69 H 0.9891 0.3547 -0.0185 0.153 Uiso 1 1 calc R
C70 C 0.5248(15) 0.2642(19) 0.577(2) 0.199(16) Uani 1 1 d .
H70 H 0.4824 0.3050 0.5699 0.239 Uiso 1 1 calc R
C71 C 1.145(2) -0.076(4) -0.033(2) 0.39(5) Uani 1 1 d .
C72 C 0.715(3) -0.3819(17) 1.2041(17) 0.28(3) Uani 1 1 d .
H72 H 0.7044 -0.3559 1.2367 0.331 Uiso 1 1 calc R
C73 C 0.673(2) -0.4516(17) 0.741(3) 0.24(2) Uani 1 1 d .
H73 H 0.6802 -0.4719 0.7038 0.291 Uiso 1 1 calc R
C74 C 0.4934(12) 0.0137(13) 0.6922(16) 0.137(9) Uani 1 1 d .
H74 H 0.5105 0.0050 0.6456 0.164 Uiso 1 1 calc R
C75 C 0.3980(19) 0.085(2) 0.762(3) 0.23(2) Uani 1 1 d .
H75 H 0.3553 0.1252 0.7616 0.271 Uiso 1 1 calc R
C76 C 0.810(2) 0.420(2) -0.037(2) 0.205(17) Uani 1 1 d .
H76 H 0.7821 0.4603 -0.0737 0.245 Uiso 1 1 calc R
C77 C 0.695(11) -0.441(9) 1.248(4) 1.1(2) Uani 1 1 d .
H77 H 0.7087 -0.4892 1.2893 1.278 Uiso 1 1 calc R
C78 C 0.5578(16) 0.236(2) 0.639(2) 0.219(17) Uani 1 1 d .
C79 C 0.593(2) -0.480(2) 1.023(2) 0.33(4) Uani 1 1 d .
H79A H 0.6395 -0.4537 1.0056 0.495 Uiso 1 1 calc R
H79B H 0.5898 -0.5239 1.0762 0.495 Uiso 1 1 calc R
H79C H 0.5456 -0.4421 1.0254 0.495 Uiso 1 1 calc R
C80 C 0.438(2) 0.050(2) 0.821(2) 0.217(18) Uani 1 1 d .
C81 C 0.627(3) -0.391(2) 1.196(4) 0.30(3) Uani 1 1 d .
C82 C 0.423(2) 0.059(2) 0.709(3) 0.221(19) Uani 1 1 d .
H82 H 0.3889 0.0729 0.6770 0.266 Uiso 1 1 calc R
C83 C 0.885(2) 0.424(2) -0.050(2) 0.221(19) Uani 1 1 d .
C84 C 0.4671(16) 0.1510(19) 0.392(3) 0.167(14) Uani 1 1 d .
C85 C 0.529(3) 0.1913(15) 0.281(3) 0.22(2) Uani 1 1 d .
C86 C 0.897(6) 0.806(2) 0.134(4) 0.51(6) Uani 1 1 d .
C87 C 0.780(3) 0.332(4) 0.854(4) 0.48(5) Uani 1 1 d .
H87A H 0.7279 0.3585 0.8713 0.727 Uiso 1 1 calc R
H87B H 0.8127 0.3717 0.8077 0.727 Uiso 1 1 calc R
H87C H 0.8048 0.3056 0.8980 0.727 Uiso 1 1 calc R
C88 C 0.881(3) 0.516(2) 0.090(3) 0.36(3) Uani 1 1 d .
H88A H 0.9036 0.4914 0.1354 0.540 Uiso 1 1 calc R
H88B H 0.8820 0.5726 0.0642 0.540 Uiso 1 1 calc R
H88C H 0.9123 0.4947 0.0509 0.540 Uiso 1 1 calc R
C89 C 0.8478(15) 0.2615(13) 0.7767(15) 0.112(7) Uani 1 1 d .
C91 C 1.263(8) -0.071(4) -0.153(4) 1.00(14) Uani 1 1 d .
C93 C 0.369(5) 0.200(10) 0.844(11) 1.13(15) Uani 1 1 d .
C95 C 0.567(4) 0.263(4) 0.757(3) 0.59(7) Uani 1 1 d .
H95A H 0.5986 0.2110 0.7727 0.890 Uiso 1 1 calc R
H95B H 0.5264 0.2652 0.8037 0.890 Uiso 1 1 calc R
H95C H 0.6016 0.3037 0.7333 0.890 Uiso 1 1 calc R
Fe1 Fe 0.88754(10) 0.08428(10) 0.47132(12) 0.0497(5) Uani 1 1 d .
Fe2 Fe 0.99036(10) -0.09996(10) 0.47497(12) 0.0485(5) Uani 1 1 d .
Fe3 Fe 0.86011(11) -0.01187(11) 0.68402(13) 0.0551(5) Uani 1 1 d .
Fe4 Fe 0.94571(11) -0.16736(10) 0.68639(12) 0.0521(5) Uani 1 1 d .
Fe5 Fe 1.10073(13) 0.14576(12) 0.15045(13) 0.0653(6) Uani 1 1 d .
Fe6 Fe 0.76265(12) -0.16238(12) 0.79119(14) 0.0654(6) Uani 1 1 d .
La1 La 0.90498(5) 0.03699(5) 0.30597(5) 0.0562(3) Uani 1 1 d .
La2 La 0.77393(5) -0.08196(4) 0.55752(6) 0.0552(3) Uani 1 1 d .
O13 O 0.8995(5) -0.0136(4) 0.4555(5) 0.051(2) Uani 1 1 d .
O14 O 0.7710(13) 0.2749(11) 0.8316(14) 0.203(9) Uani 1 1 d .
O15 O 1.0028(5) -0.1148(4) 0.5772(5) 0.051(2) Uani 1 1 d .
O16 O 0.6448(12) 0.4454(14) 0.4463(18) 0.232(12) Uani 1 1 d .
O17 O 0.8320(5) -0.1073(4) 0.6788(5) 0.055(2) Uani 1 1 d .
O18 O 0.7949(17) 0.4969(14) 0.1196(18) 0.245(12) Uani 1 1 d .
O19 O 0.7964(5) -0.0768(5) 0.8106(6) 0.067(3) Uani 1 1 d .
O20 O 0.9172(19) 0.500(3) -0.118(2) 0.48(3) Uani 1 1 d .
O21 O 0.8768(5) -0.2238(5) 0.8119(6) 0.065(3) Uani 1 1 d .
O22 O 0.5275(19) 0.275(2) 0.692(2) 0.34(2) Uani 1 1 d .
O23 O 0.9158(4) 0.0419(4) 0.5746(5) 0.051(2) Uani 1 1 d .
O24 O 0.4188(17) 0.064(2) 0.8993(19) 0.323(17) Uani 1 1 d .
O25 O 0.8675(5) 0.1500(5) 0.3528(6) 0.058(2) Uani 1 1 d .
O26 O 0.575(2) 0.2392(18) 0.160(2) 0.329(17) Uani 1 1 d .
O27 O 0.9551(6) 0.2442(5) 0.2779(6) 0.064(3) Uani 1 1 d .
O28 O 0.540(2) -0.408(2) 1.182(2) 0.323(15) Uani 1 1 d .
O29 O 0.8405(8) -0.0769(9) 0.3354(13) 0.147(8) Uani 1 1 d .
O30 O 0.599(2) -0.510(2) 0.963(2) 0.275(16) Uani 1 1 d .
O31 O 0.7675(11) -0.1328(8) 0.4667(11) 0.152(8) Uani 1 1 d .
O32 O 1.0238(11) -0.5347(7) 0.6628(12) 0.168(7) Uani 1 1 d .
O33 O 0.9017(5) -0.1820(5) 0.5461(5) 0.053(2) Uani 1 1 d .
O34 O 0.7997(18) -0.2589(14) 0.235(2) 0.273(14) Uani 1 1 d .
O35 O 0.9292(5) -0.2611(5) 0.6694(6) 0.060(3) Uani 1 1 d .
O36 O 1.213(2) -0.0347(16) -0.0773(19) 0.298(16) Uani 1 1 d .
O37 O 0.7393(6) -0.2217(6) 0.6586(8) 0.079(3) Uani 1 1 d .
O38 O 0.7366(6) -0.2554(6) 0.7901(7) 0.077(3) Uani 1 1 d .
O39 O 1.0976(7) 0.0736(6) 0.1066(6) 0.081(3) Uani 1 1 d .
O40 O 0.9881(7) 0.0060(6) 0.1884(7) 0.079(3) Uani 1 1 d .
O41 O 0.9029(6) 0.1639(6) 0.1801(7) 0.078(3) Uani 1 1 d .
O42 O 1.0148(7) 0.2264(6) 0.1030(6) 0.080(3) Uani 1 1 d .
O43 O 0.9342(5) 0.2089(5) 0.5173(6) 0.059(2) Uani 1 1 d .
O44 O 0.8400(5) 0.1975(5) 0.4727(5) 0.052(2) Uani 1 1 d .
O45 O 0.7664(5) 0.0606(5) 0.5435(6) 0.058(2) Uani 1 1 d .
O46 O 0.7510(5) 0.0561(5) 0.6661(7) 0.066(3) Uani 1 1 d .
O47 O 0.9997(5) 0.0895(5) 0.6412(6) 0.059(2) Uani 1 1 d .
O48 O 0.8688(6) 0.0719(5) 0.7173(6) 0.067(3) Uani 1 1 d .
O49 O 0.6512(6) -0.0651(7) 0.6615(8) 0.086(3) Uani 1 1 d .
O50 O 0.6533(6) -0.1028(7) 0.7913(7) 0.084(3) Uani 1 1 d .
O51 O 0.8163(7) -0.2097(7) 0.9612(6) 0.087(3) Uani 1 1 d .
O52 O 0.7212(6) -0.2210(7) 0.9189(7) 0.084(3) Uani 1 1 d .
O53 O 1.0474(5) 0.0910(5) 0.2691(5) 0.056(2) Uani 1 1 d .
C97 C 0.7013(18) 0.0569(18) 0.389(3) 0.185(18) Uani 1 1 d .
C98 C 0.493(3) 0.226(6) 0.247(11) 0.82(13) Uani 1 1 d .
C96 C 0.609(4) 0.448(5) 0.429(5) 0.67(9) Uani 1 1 d .

loop_
_atom_site_aniso_label
_atom_site_aniso_U_11
_atom_site_aniso_U_22
_atom_site_aniso_U_33
_atom_site_aniso_U_23
_atom_site_aniso_U_13
_atom_site_aniso_U_12
C1 0.089(14) 0.078(13) 0.23(3) -0.104(17) -0.107(17) 0.029(11)
C2 0.085(12) 0.048(9) 0.074(12) -0.035(9) -0.042(10) 0.007(9)
C3 0.064(10) 0.042(8) 0.113(13) -0.038(9) -0.053(9) 0.028(7)
C4 0.045(9) 0.072(11) 0.094(14) -0.030(11) -0.030(9) 0.005(8)
C5 0.079(12) 0.065(11) 0.078(13) -0.033(10) -0.049(10) 0.013(10)
C6 0.048(8) 0.043(8) 0.091(11) -0.030(8) -0.039(8) 0.019(7)
C7 0.046(8) 0.038(8) 0.084(12) -0.027(8) -0.019(8) 0.004(6)
C8 0.057(10) 0.071(11) 0.097(15) -0.056(11) -0.005(10) -0.003(9)
C9 0.083(11) 0.047(8) 0.073(10) -0.030(8) -0.040(9) -0.005(8)
C10 0.107(14) 0.046(9) 0.128(15) -0.046(10) -0.053(12) 0.002(9)
C11 0.076(12) 0.084(12) 0.067(13) -0.031(10) -0.022(10) -0.009(10)
C12 0.083(13) 0.085(13) 0.063(12) -0.035(10) -0.025(10) 0.029(11)
C13 0.088(12) 0.052(9) 0.082(12) -0.038(9) -0.052(10) 0.016(9)
C14 0.076(12) 0.082(12) 0.106(15) -0.049(12) -0.047(11) 0.014(10)
C15 0.062(10) 0.062(10) 0.118(15) -0.050(10) -0.027(10) 0.003(8)
C16 0.093(13) 0.044(9) 0.121(16) -0.015(10) -0.041(11) -0.039(9)
C17 0.051(9) 0.061(10) 0.098(13) -0.047(10) -0.042(9) 0.025(8)
C18 0.054(9) 0.055(9) 0.091(13) -0.044(9) -0.032(9) 0.021(7)
C19 0.081(11) 0.042(8) 0.070(10) -0.021(8) -0.050(9) 0.001(8)
C20 0.140(16) 0.047(9) 0.140(17) -0.040(10) -0.085(14) 0.008(10)
C21 0.136(19) 0.104(15) 0.15(2) -0.086(15) -0.074(17) 0.010(14)
C22 0.064(11) 0.052(9) 0.142(17) -0.034(11) -0.046(11) -0.019(8)
C23 0.096(14) 0.058(10) 0.132(16) -0.055(10) -0.071(12) 0.040(10)
C24 0.061(9) 0.056(9) 0.097(12) -0.057(9) -0.037(9) 0.020(8)
C25 0.078(12) 0.072(12) 0.15(2) -0.065(13) -0.074(13) 0.019(10)
C26 0.088(13) 0.103(14) 0.21(2) -0.097(16) -0.107(15) 0.047(11)
C27 0.098(14) 0.094(13) 0.103(15) -0.052(12) -0.052(12) 0.029(11)
C28 0.143(19) 0.055(11) 0.17(2) -0.062(13) -0.068(16) -0.007(12)
C29 0.132(19) 0.075(13) 0.20(2) -0.108(16) -0.066(18) 0.022(14)
C30 0.17(3) 0.32(4) 0.32(4) -0.32(4) -0.17(3) 0.13(3)
C31 0.070(11) 0.048(9) 0.122(14) -0.050(9) -0.029(10) 0.002(8)
C32 0.079(11) 0.042(8) 0.177(18) -0.066(11) -0.062(12) 0.029(8)
C33 0.103(15) 0.075(13) 0.131(19) -0.003(12) -0.045(13) -0.045(11)
C34 0.095(15) 0.117(18) 0.19(2) -0.092(18) -0.075(16) 0.045(14)
C35 0.106(15) 0.093(14) 0.15(2) -0.080(15) -0.070(15) 0.015(12)
C36 0.053(14) 0.080(17) 0.48(8) 0.03(3) -0.07(3) -0.031(14)
C37 0.121(16) 0.087(13) 0.154(19) -0.080(14) -0.072(14) 0.021(12)
C38 0.068(12) 0.099(13) 0.113(16) -0.056(13) -0.031(11) 0.019(10)
C39 0.18(2) 0.047(10) 0.18(2) -0.044(12) -0.126(18) -0.003(11)
C40 0.27(4) 0.108(16) 0.34(4) -0.17(2) -0.30(4) 0.18(2)
C41 0.120(17) 0.082(14) 0.21(2) -0.099(16) -0.070(17) 0.005(12)
C42 0.087(13) 0.088(12) 0.19(2) -0.105(14) -0.041(14) 0.005(11)
C43 0.078(12) 0.097(13) 0.24(2) -0.121(16) -0.081(15) 0.041(11)
C44 0.012(8) 0.110(17) 0.48(6) -0.20(3) -0.057(16) 0.016(10)
C45 0.105(14) 0.059(11) 0.142(18) -0.028(11) -0.077(13) 0.013(10)
C46 0.118(17) 0.093(14) 0.102(18) -0.046(13) -0.014(14) -0.029(13)
C47 0.094(16) 0.21(3) 0.20(3) -0.12(2) -0.084(17) 0.090(18)
C48 0.32(5) 0.32(5) 0.42(6) -0.34(5) -0.30(5) 0.26(4)
C49 0.13(2) 0.062(13) 0.20(3) -0.056(16) -0.09(2) 0.053(15)
C50 0.19(2) 0.028(9) 0.23(3) -0.057(12) -0.14(2) 0.032(11)
C51 0.13(3) 0.47(8) 0.12(3) 0.01(4) 0.04(2) -0.01(4)
C52 0.13(2) 0.082(14) 0.35(4) -0.13(2) -0.11(2) 0.059(14)
C53 0.13(2) 0.053(13) 0.17(2) -0.006(14) -0.069(18) 0.018(13)
C54 0.15(2) 0.115(17) 0.17(2) -0.070(16) -0.038(17) -0.062(15)
C55 0.16(2) 0.098(16) 0.13(2) -0.026(15) -0.058(17) -0.034(15)
C56 0.17(2) 0.099(15) 0.17(2) -0.074(16) -0.016(19) -0.077(17)
C57 0.16(2) 0.115(17) 0.39(4) -0.19(2) -0.16(3) 0.070(17)
C58 0.17(2) 0.116(16) 0.125(19) -0.055(15) -0.107(18) 0.032(16)
C59 0.25(3) 0.104(17) 0.11(2) 0.014(15) -0.04(2) -0.11(2)
C60 0.24(3) 0.13(2) 0.41(5) -0.14(3) -0.26(4) 0.10(2)
C61 0.113(17) 0.106(16) 0.26(3) -0.118(19) -0.101(19) 0.056(14)
C62 0.45(6) 0.079(16) 0.37(5) -0.10(3) -0.33(5) 0.00(3)
C63 0.19(3) 0.21(3) 0.15(3) -0.10(3) -0.07(2) -0.03(2)
C64 0.093(16) 0.22(3) 0.14(2) -0.12(2) -0.032(15) 0.004(18)
C65 0.125(18) 0.154(19) 0.20(2) -0.13(2) -0.113(18) 0.091(16)
C66 0.105(18) 0.16(2) 0.16(2) -0.08(2) -0.075(18) 0.048(17)
C67 0.15(3) 0.19(3) 0.28(4) -0.14(3) -0.08(3) -0.03(2)
C68 0.25(4) 0.14(3) 0.27(5) -0.09(3) -0.09(4) -0.08(3)
C69 0.112(16) 0.081(13) 0.112(18) 0.014(13) -0.035(14) -0.002(13)
C70 0.12(2) 0.27(4) 0.29(4) -0.21(3) -0.13(2) 0.14(2)
C71 0.13(3) 0.44(8) 0.15(3) 0.05(4) 0.09(3) 0.13(4)
C72 0.57(8) 0.13(2) 0.043(18) 0.005(15) 0.02(3) -0.13(4)
C73 0.33(5) 0.10(2) 0.26(4) -0.05(2) -0.01(4) -0.12(3)
C74 0.072(13) 0.136(19) 0.22(3) -0.084(19) -0.075(16) 0.033(13)
C75 0.11(2) 0.14(3) 0.42(7) -0.16(4) -0.09(3) 0.089(19)
C76 0.18(3) 0.19(3) 0.13(3) 0.02(2) -0.09(3) 0.02(3)
C77 1.7(4) 1.3(4) 0.11(5) 0.02(10) 0.04(12) -1.0(3)
C78 0.13(2) 0.31(4) 0.29(4) -0.24(4) -0.11(3) 0.15(3)
C79 0.22(4) 0.26(5) 0.24(5) 0.18(4) -0.09(4) -0.17(4)
C80 0.14(3) 0.28(4) 0.19(3) -0.16(3) -0.01(2) 0.10(3)
C81 0.29(5) 0.17(3) 0.36(7) -0.14(4) 0.14(4) -0.21(4)
C82 0.16(3) 0.22(4) 0.34(5) -0.18(4) -0.14(3) 0.11(3)
C83 0.13(3) 0.22(3) 0.16(3) 0.00(2) -0.05(2) 0.05(3)
C84 0.087(18) 0.16(3) 0.34(4) -0.18(3) -0.06(2) -0.008(17)
C85 0.38(5) 0.083(16) 0.27(4) -0.04(2) -0.30(4) 0.07(2)
C86 1.15(18) 0.14(3) 0.42(7) 0.01(4) -0.57(11) -0.12(6)
C87 0.31(6) 0.75(12) 0.70(11) -0.66(11) -0.18(6) 0.23(7)
C88 0.33(7) 0.18(4) 0.51(9) -0.04(4) -0.21(7) -0.03(5)
C89 0.108(17) 0.117(17) 0.16(2) -0.103(17) -0.040(15) 0.008(15)
C91 2.0(3) 0.41(8) 0.33(7) -0.31(7) 0.40(13) -0.42(14)
C93 0.29(9) 1.4(4) 2.0(5) -1.0(4) -0.57(18) 0.41(15)
C95 0.73(13) 0.74(14) 0.43(9) -0.51(10) -0.26(9) 0.39(11)
Fe1 0.0453(11) 0.0339(10) 0.0820(15) -0.0292(10) -0.0352(10) 0.0099(8)
Fe2 0.0453(11) 0.0334(9) 0.0797(14) -0.0290(10) -0.0336(10) 0.0077(8)
Fe3 0.0518(12) 0.0434(11) 0.0810(15) -0.0336(11) -0.0277(11) 0.0045(9)
Fe4 0.0537(12) 0.0360(10) 0.0761(15) -0.0246(10) -0.0329(10) 0.0015(9)
Fe5 0.0710(14) 0.0567(12) 0.0764(16) -0.0284(12) -0.0314(12) -0.0054(11)
Fe6 0.0575(13) 0.0575(12) 0.0849(16) -0.0304(12) -0.0263(12) -0.0040(11)
La1 0.0590(5) 0.0439(5) 0.0820(7) -0.0308(5) -0.0399(5) 0.0049(4)
La2 0.0446(5) 0.0429(5) 0.0903(7) -0.0320(5) -0.0337(4) 0.0035(4)
O13 0.043(5) 0.040(5) 0.087(7) -0.033(5) -0.040(5) 0.013(4)
O14 0.22(2) 0.187(17) 0.27(2) -0.189(18) -0.062(18) 0.041(16)
O15 0.053(5) 0.031(4) 0.083(7) -0.027(5) -0.037(5) 0.007(4)
O16 0.136(16) 0.20(2) 0.37(3) -0.15(2) -0.165(19) 0.139(16)
O17 0.053(5) 0.039(5) 0.090(7) -0.033(5) -0.037(5) 0.003(4)
O18 0.26(3) 0.122(17) 0.30(3) -0.018(18) -0.18(3) 0.040(18)
O19 0.070(6) 0.062(6) 0.077(7) -0.033(5) -0.026(5) -0.008(5)
O20 0.30(4) 0.78(8) 0.24(4) -0.16(4) 0.12(3) -0.27(5)
O21 0.068(6) 0.061(6) 0.084(7) -0.037(5) -0.028(5) -0.011(5)
O22 0.34(4) 0.41(4) 0.38(4) -0.33(4) -0.18(3) 0.25(3)
O23 0.038(5) 0.041(5) 0.083(7) -0.030(5) -0.027(4) 0.002(4)
O24 0.24(3) 0.44(5) 0.29(3) -0.24(3) -0.01(2) 0.04(3)
O25 0.057(6) 0.036(5) 0.095(7) -0.028(5) -0.044(5) 0.005(4)
O26 0.29(4) 0.27(3) 0.29(4) -0.07(3) -0.04(3) 0.03(3)
O27 0.069(7) 0.035(5) 0.088(7) -0.014(5) -0.049(6) 0.005(5)
O28 0.35(4) 0.30(3) 0.40(4) -0.19(3) -0.16(3) 0.00(3)
O29 0.078(9) 0.096(10) 0.34(2) -0.136(14) -0.085(12) 0.009(8)
O30 0.25(3) 0.31(4) 0.28(4) -0.10(3) -0.09(3) -0.10(3)
O31 0.26(2) 0.087(9) 0.201(17) -0.090(12) -0.185(17) 0.060(11)
O32 0.187(16) 0.058(8) 0.30(2) -0.081(11) -0.147(16) 0.041(9)
O33 0.044(5) 0.035(5) 0.088(7) -0.027(5) -0.034(5) 0.006(4)
O34 0.36(4) 0.17(2) 0.40(4) -0.11(2) -0.25(3) -0.04(2)
O35 0.072(6) 0.033(5) 0.086(8) -0.023(5) -0.042(6) 0.000(4)
O36 0.50(5) 0.24(3) 0.34(4) -0.19(3) -0.24(4) -0.01(3)
O37 0.073(7) 0.070(7) 0.103(9) -0.033(7) -0.039(7) -0.010(6)
O38 0.071(7) 0.067(7) 0.103(9) -0.034(6) -0.030(6) -0.019(5)
O39 0.113(9) 0.077(7) 0.074(7) -0.033(6) -0.039(6) -0.021(7)
O40 0.086(8) 0.090(8) 0.078(8) -0.045(7) -0.030(7) -0.009(7)
O41 0.083(8) 0.054(6) 0.088(8) -0.017(6) -0.036(6) -0.005(6)
O42 0.095(9) 0.066(7) 0.076(8) -0.024(6) -0.044(7) 0.007(6)
O43 0.055(6) 0.039(5) 0.101(8) -0.041(5) -0.037(5) 0.010(4)
O44 0.040(5) 0.044(5) 0.089(7) -0.038(5) -0.030(5) 0.007(4)
O45 0.037(5) 0.049(5) 0.095(7) -0.040(5) -0.025(5) 0.011(4)
O46 0.052(6) 0.064(6) 0.093(8) -0.047(6) -0.028(6) 0.014(5)
O47 0.046(5) 0.059(6) 0.081(7) -0.041(5) -0.022(5) 0.007(5)
O48 0.066(7) 0.060(6) 0.098(8) -0.050(6) -0.036(6) 0.010(5)
O49 0.058(7) 0.112(9) 0.103(9) -0.053(8) -0.025(6) -0.015(6)
O50 0.056(6) 0.099(8) 0.104(9) -0.054(7) -0.020(6) -0.002(6)
O51 0.092(8) 0.100(9) 0.073(8) -0.032(7) -0.036(7) -0.011(7)
O52 0.074(7) 0.091(8) 0.088(9) -0.034(7) -0.017(6) -0.025(6)
O53 0.062(6) 0.044(5) 0.072(6) -0.028(5) -0.034(5) 0.007(4)
C97 0.15(2) 0.109(18) 0.48(5) -0.21(3) -0.26(3) 0.127(19)
C98 0.07(3) 0.76(17) 2.0(4) -1.0(2) -0.28(10) 0.17(6)
C96 0.33(7) 0.61(12) 0.64(12) 0.29(9) -0.38(9) -0.22(7)

loop_
_atom_type_symbol
_atom_type_description
_atom_type_scat_dispersion_real
_atom_type_scat_dispersion_imag
_atom_type_scat_source
C C 0.0033 0.0016 'International Tables Vol C Tables 4.2.6.8 and 6.1.1.4'
H H 0.0000 0.0000 'International Tables Vol C Tables 4.2.6.8 and 6.1.1.4'
N N 0.0061 0.0033 'International Tables Vol C Tables 4.2.6.8 and 6.1.1.4'
O O 0.0106 0.0060 'International Tables Vol C Tables 4.2.6.8 and 6.1.1.4'
Fe Fe 0.3463 0.8444 'International Tables Vol C Tables 4.2.6.8 and 6.1.1.4'
La La -0.2871 2.4523 'International Tables Vol C Tables 4.2.6.8 and 6.1.1.4'

loop_
_geom_angle_atom_site_label_1
_geom_angle_atom_site_label_2
_geom_angle_atom_site_label_3
_geom_angle
_geom_angle_site_symmetry_1
_geom_angle_site_symmetry_3
O29 C1 O31 124.9(17) . .
O29 C1 C25 118(3) . .
O31 C1 C25 117(3) . .
O40 C2 O39 122.6(13) . .
O40 C2 C12 119.1(16) . .
O39 C2 C12 118.2(17) . .
C43 C3 C32 121.0(13) . .
C43 C3 C6 121.3(12) . .
C32 C3 C6 117.6(13) . .
O37 C4 O38 125.9(15) . .
O37 C4 C16 121.5(16) . .
O38 C4 C16 112.6(16) . .
O41 C5 O42 123.1(13) . .
O41 C5 C14 122.8(16) . .
O42 C5 C14 114.1(16) . .
O44 C6 O43 125.8(11) . .
O44 C6 C3 118.8(11) . .
O43 C6 C3 115.4(12) . .
O35 C7 O33 122.6(11) . .
O35 C7 C9 118.0(12) . .
O33 C7 C9 119.3(13) . .
O49 C8 O50 124.8(15) . .
O49 C8 C38 120.7(18) . .
O50 C8 C38 114.4(15) . .
C10 C9 C20 117.6(13) . .
C10 C9 C7 121.7(13) . .
C20 C9 C7 120.6(12) . .
C9 C10 C37 121.0(15) . .
O52 C11 O51 123.8(16) . .
O52 C11 C46 119.4(18) . .
O51 C11 C46 116.5(16) . .
C21 C12 C39 119.0(18) . .
C21 C12 C2 117.2(19) . .
C39 C12 C2 123.6(18) . .
O27 C13 O25 122.0(12) . .
O27 C13 C17 119.2(14) . .
O25 C13 C17 118.7(15) . .
C69 C14 C58 119.5(18) . .
C69 C14 C5 124.0(17) . .
C58 C14 C5 116.4(18) . .
C26 C15 C65 118.5(16) . .
C26 C15 C18 125.0(16) . .
C65 C15 C18 116.5(15) . .
C54 C16 C33 120.0(17) . .
C54 C16 C4 119.7(19) . .
C33 C16 C4 120.0(17) . .
C23 C17 C45 119.7(14) . .
C23 C17 C13 121.9(15) . .
C45 C17 C13 118.3(15) . .
O46 C18 O45 125.8(12) . .
O46 C18 C15 118.3(14) . .
O45 C18 C15 115.9(14) . .
O48 C19 O47 123.0(12) . .
O48 C19 C24 118.5(14) . .
O47 C19 C24 118.4(13) . .
C50 C20 C9 122.2(15) . .
C12 C21 C71 104(2) . .
C55 C22 C56 119.1(18) . .
C55 C22 C97 118(3) . .
C56 C22 C97 123(3) . .
C17 C23 C34 122.0(18) . .
C31 C24 C42 121.1(13) . .
C31 C24 C19 121.7(14) . .
C42 C24 C19 117.2(14) . .
C35 C25 C27 116.7(17) . .
C35 C25 C1 120(2) . .
C27 C25 C1 123(2) . .
C15 C26 C47 123(2) . .
C25 C27 C30 111(2) . .
C29 C28 C31 118.1(17) . .
C89 C29 C28 122.3(16) . .
O34 C30 C36 133(3) . .
O34 C30 C27 106(3) . .
C36 C30 C27 120(3) . .
C24 C31 C28 120.3(16) . .
C3 C32 C61 119.0(16) . .
C59 C33 C16 116(2) . .
C49 C34 C23 116(2) . .
C25 C35 C48 142(2) . .
C30 C36 C48 151(5) . .
C41 C37 C10 121.1(16) . .
C64 C38 C74 117.8(19) . .
C64 C38 C8 123.0(19) . .
C74 C38 C8 118.9(19) . .
C12 C39 C62 98.9(19) . .
C97 C40 C44 29.0(19) . .
C97 C40 La2 149(3) . .
C44 C40 La2 120.1(19) . .
C37 C41 C50 119.8(15) . .
C24 C42 C89 118.9(17) . .
C57 C43 C3 120.1(16) . .
C97 C44 C40 28(2) . .
C97 C44 La1 142(4) . .
C40 C44 La1 114(2) . .
C53 C45 C17 120.9(19) . .
C67 C46 C63 113(2) . .
C67 C46 C11 121(2) . .
C63 C46 C11 125(2) . .
C26 C47 C70 122(2) . .
C36 C48 C35 80(4) . .
C53 C49 C34 122.5(19) . .
C20 C50 O32 122.4(18) . .
C20 C50 C41 118.2(15) . .
O32 C50 C41 119.4(15) . .
C61 C52 C57 121.0(17) . .
O18 C53 C49 115(2) . .
O18 C53 C45 125(2) . .
C49 C53 C45 119(2) . .
C73 C54 C16 127(3) . .
C22 C55 C85 110(2) . .
C22 C56 C84 111(2) . .
C43 C57 C52 120.0(19) . .
C14 C58 C66 121(2) . .
C33 C59 O30 123(3) . .
C33 C59 C68 123(3) . .
O30 C59 C68 113(3) . .
O16 C61 C52 122.6(19) . .
O16 C61 C32 118(2) . .
C52 C61 C32 118.7(18) . .
C71 C62 C51 163(7) . .
C71 C62 C39 115(4) . .
C51 C62 C39 82(5) . .
C72 C63 C46 124(4) . .
C38 C64 C80 120(2) . .
C15 C65 C78 118(2) . .
C76 C66 C58 117(2) . .
C46 C67 C81 102(2) . .
C59 C68 C73 121(3) . .
C14 C69 C83 119(2) . .
C78 C70 C47 116(2) . .
C62 C71 O36 175(7) . .
C62 C71 C21 104(4) . .
O36 C71 C21 73(4) . .
C77 C72 C63 154(8) . .
C77 C72 C81 69(10) . .
C63 C72 C81 102(4) . .
C54 C73 C68 112(3) . .
C82 C74 C38 116(3) . .
C82 C75 C80 115(3) . .
C83 C76 C66 122(3) . .
C72 C77 C81 74(10) . .
C70 C78 C65 123(2) . .
C70 C78 O22 117(2) . .
C65 C78 O22 119(3) . .
C75 C80 C64 121(3) . .
C75 C80 O24 128(3) . .
C64 C80 O24 110(3) . .
C77 C81 C72 38(4) . .
C77 C81 O28 140(5) . .
C72 C81 O28 174(3) . .
C77 C81 C67 129(5) . .
C72 C81 C67 98(2) . .
O28 C81 C67 80(4) . .
C75 C82 C74 129(4) . .
C76 C83 C69 120(3) . .
C76 C83 O20 116(3) . .
C69 C83 O20 123(4) . .
C56 C84 C85 96.8(19) . .
C98 C85 C55 149(10) . .
C98 C85 C84 108(10) . .
C55 C85 C84 102.9(16) . .
C29 C89 O14 125.4(19) . .
C29 C89 C42 119(2) . .
O14 C89 C42 115(2) . .
O15 Fe1 O23 82.8(3) 2_756 .
O15 Fe1 O13 102.8(3) 2_756 .
O23 Fe1 O13 103.4(3) . .
O15 Fe1 O44 91.3(3) 2_756 .
O23 Fe1 O44 92.1(3) . .
O13 Fe1 O44 160.1(3) . .
O15 Fe1 O25 89.3(3) 2_756 .
O23 Fe1 O25 168.9(3) . .
O13 Fe1 O25 85.8(3) . .
O44 Fe1 O25 80.4(3) . .
O15 Fe1 O45 167.0(3) 2_756 .
O23 Fe1 O45 87.6(3) . .
O13 Fe1 O45 87.8(3) . .
O44 Fe1 O45 80.3(3) . .
O25 Fe1 O45 99.0(3) . .
O15 Fe1 Fe2 42.5(2) 2_756 2_756
O23 Fe1 Fe2 42.4(2) . 2_756
O13 Fe1 Fe2 117.9(2) . 2_756
O44 Fe1 Fe2 82.0(2) . 2_756
O25 Fe1 Fe2 127.7(2) . 2_756
O45 Fe1 Fe2 125.8(3) . 2_756
O15 Fe1 La2 143.0(2) 2_756 .
O23 Fe1 La2 90.3(2) . .
O13 Fe1 La2 43.6(2) . .
O44 Fe1 La2 125.4(2) . .
O25 Fe1 La2 100.6(2) . .
O45 Fe1 La2 45.3(2) . .
Fe2 Fe1 La2 129.26(7) 2_756 .
O23 Fe2 O15 83.4(4) 2_756 .
O23 Fe2 O13 103.7(3) 2_756 .
O15 Fe2 O13 103.4(3) . .
O23 Fe2 O47 89.0(3) 2_756 2_756
O15 Fe2 O47 169.4(3) . 2_756
O13 Fe2 O47 85.6(3) . 2_756
O23 Fe2 O43 90.8(3) 2_756 2_756
O15 Fe2 O43 91.5(3) . 2_756
O13 Fe2 O43 160.1(3) . 2_756
O47 Fe2 O43 81.1(3) 2_756 2_756
O23 Fe2 O33 168.1(3) 2_756 .
O15 Fe2 O33 88.5(3) . .
O13 Fe2 O33 86.5(3) . .
O47 Fe2 O33 97.8(3) 2_756 .
O43 Fe2 O33 80.7(3) 2_756 .
O23 Fe2 Fe1 42.8(2) 2_756 2_756
O15 Fe2 Fe1 42.7(2) . 2_756
O13 Fe2 Fe1 118.7(2) . 2_756
O47 Fe2 Fe1 127.8(3) 2_756 2_756
O43 Fe2 Fe1 81.2(2) 2_756 2_756
O33 Fe2 Fe1 126.8(2) . 2_756
O23 Fe3 O48 94.8(4) . .
O23 Fe3 O53 100.5(3) . 2_756
O48 Fe3 O53 93.5(3) . 2_756
O23 Fe3 O46 93.2(4) . .
O48 Fe3 O46 84.2(4) . .
O53 Fe3 O46 166.3(4) 2_756 .
O23 Fe3 O17 98.9(3) . .
O48 Fe3 O17 166.1(4) . .
O53 Fe3 O17 86.4(3) 2_756 .
O46 Fe3 O17 92.6(3) . .
O23 Fe3 O19 178.6(3) . .
O48 Fe3 O19 86.5(4) . .
O53 Fe3 O19 78.8(3) 2_756 .
O46 Fe3 O19 87.5(4) . .
O17 Fe3 O19 79.9(4) . .
O23 Fe3 Fe4 90.5(2) . .
O48 Fe3 Fe4 138.2(3) . .
O53 Fe3 Fe4 44.8(2) 2_756 .
O46 Fe3 Fe4 136.9(3) . .
O17 Fe3 Fe4 44.5(2) . .
O19 Fe3 Fe4 88.2(2) . .
O15 Fe4 O17 99.1(3) . .
O15 Fe4 O27 94.4(4) . 2_756
O17 Fe4 O27 166.4(4) . 2_756
O15 Fe4 O53 99.9(3) . 2_756
O17 Fe4 O53 86.3(3) . 2_756
O27 Fe4 O53 93.0(3) 2_756 2_756
O15 Fe4 O35 92.7(4) . .
O17 Fe4 O35 94.2(3) . .
O27 Fe4 O35 83.5(3) 2_756 .
O53 Fe4 O35 167.2(4) 2_756 .
O15 Fe4 O21 177.8(3) . .
O17 Fe4 O21 79.0(4) . .
O27 Fe4 O21 87.5(4) 2_756 .
O53 Fe4 O21 78.9(3) 2_756 .
O35 Fe4 O21 88.6(4) . .
O15 Fe4 Fe3 90.2(2) . .
O17 Fe4 Fe3 44.9(2) . .
O27 Fe4 Fe3 137.2(3) 2_756 .
O53 Fe4 Fe3 44.4(2) 2_756 .
O35 Fe4 Fe3 138.9(2) . .
O21 Fe4 Fe3 87.6(2) . .
O39 Fe5 O53 104.2(4) . .
O39 Fe5 O42 93.6(4) . .
O53 Fe5 O42 104.5(4) . .
O39 Fe5 O19 91.7(4) . 2_756
O53 Fe5 O19 82.0(3) . 2_756
O42 Fe5 O19 170.3(4) . 2_756
O39 Fe5 O51 89.6(4) . 2_756
O53 Fe5 O51 161.3(4) . 2_756
O42 Fe5 O51 86.8(4) . 2_756
O19 Fe5 O51 85.1(4) 2_756 2_756
O39 Fe5 O21 171.2(4) . 2_756
O53 Fe5 O21 81.5(3) . 2_756
O42 Fe5 O21 91.3(4) . 2_756
O19 Fe5 O21 82.4(3) 2_756 2_756
O51 Fe5 O21 83.4(4) 2_756 2_756
O38 Fe6 O17 103.2(4) . .
O38 Fe6 O50 94.7(4) . .
O17 Fe6 O50 106.0(4) . .
O38 Fe6 O52 86.8(4) . .
O17 Fe6 O52 162.1(4) . .
O50 Fe6 O52 87.7(5) . .
O38 Fe6 O19 170.4(4) . .
O17 Fe6 O19 82.9(3) . .
O50 Fe6 O19 90.6(4) . .
O52 Fe6 O19 85.4(4) . .
O38 Fe6 O21 91.7(4) . .
O17 Fe6 O21 81.3(3) . .
O50 Fe6 O21 168.9(4) . .
O52 Fe6 O21 83.6(4) . .
O19 Fe6 O21 81.9(3) . .
C44 La1 O41 83.7(10) . .
C44 La1 O29 68.0(5) . .
O41 La1 O29 120.6(5) . .
C44 La1 O40 122.1(9) . .
O41 La1 O40 73.3(4) . .
O29 La1 O40 79.5(5) . .
C44 La1 O47 133.9(8) . 2_756
O41 La1 O47 139.0(3) . 2_756
O29 La1 O47 73.2(3) . 2_756
O40 La1 O47 72.0(3) . 2_756
C44 La1 O13 91.8(11) . .
O41 La1 O13 140.4(3) . .
O29 La1 O13 93.3(5) . .
O40 La1 O13 137.9(3) . .
O47 La1 O13 66.3(3) 2_756 .
C44 La1 O25 74.1(5) . .
O41 La1 O25 74.6(3) . .
O29 La1 O25 136.2(4) . .
O40 La1 O25 141.5(3) . .
O47 La1 O25 124.5(3) 2_756 .
O13 La1 O25 66.4(3) . .
C44 La1 O53 146.4(5) . .
O41 La1 O53 77.1(3) . .
O29 La1 O53 145.6(3) . .
O40 La1 O53 78.3(3) . .
O47 La1 O53 75.1(2) 2_756 .
O13 La1 O53 85.9(2) . .
O25 La1 O53 74.4(2) . .
O31 La2 C40 67.3(5) . .
O31 La2 O49 119.7(5) . .
C40 La2 O49 85.8(9) . .
O31 La2 O37 79.0(5) . .
C40 La2 O37 125.1(8) . .
O49 La2 O37 74.6(4) . .
O31 La2 O13 92.0(5) . .
C40 La2 O13 86.9(9) . .
O49 La2 O13 141.2(3) . .
O37 La2 O13 137.8(3) . .
O31 La2 O33 73.7(4) . .
C40 La2 O33 131.6(7) . .
O49 La2 O33 139.8(3) . .
O37 La2 O33 71.2(3) . .
O13 La2 O33 66.6(2) . .
O31 La2 O45 133.7(4) . .
C40 La2 O45 70.3(5) . .
O49 La2 O45 73.7(3) . .
O37 La2 O45 143.3(3) . .
O13 La2 O45 67.9(3) . .
O33 La2 O45 126.8(2) . .
O31 La2 O17 147.2(3) . .
C40 La2 O17 145.3(4) . .
O49 La2 O17 77.2(3) . .
O37 La2 O17 79.3(3) . .
O13 La2 O17 87.8(2) . .
O33 La2 O17 76.2(2) . .
O45 La2 O17 76.0(2) . .
O31 La2 Fe1 118.7(5) . .
C40 La2 Fe1 81.9(7) . .
O49 La2 Fe1 108.6(3) . .
O37 La2 Fe1 152.9(2) . .
O13 La2 Fe1 32.57(17) . .
O33 La2 Fe1 93.11(18) . .
O45 La2 Fe1 36.06(19) . .
O17 La2 Fe1 75.39(18) . .
Fe2 O13 Fe1 123.5(4) . .
Fe2 O13 La1 105.2(3) . .
Fe1 O13 La1 105.9(3) . .
Fe2 O13 La2 104.9(3) . .
Fe1 O13 La2 103.8(3) . .
La1 O13 La2 113.9(3) . .
C87 O14 C89 107(3) . .
Fe4 O15 Fe2 132.5(4) . .
Fe4 O15 Fe1 130.5(4) . 2_756
Fe2 O15 Fe1 94.9(4) . 2_756
C96 O16 C61 160(9) . .
Fe6 O17 Fe4 103.5(4) . .
Fe6 O17 Fe3 101.8(4) . .
Fe4 O17 Fe3 90.5(3) . .
Fe6 O17 La2 115.0(3) . .
Fe4 O17 La2 120.9(4) . .
Fe3 O17 La2 120.9(3) . .
C53 O18 C88 115(2) . .
Fe5 O19 Fe6 97.8(4) 2_756 .
Fe5 O19 Fe3 95.9(4) 2_756 .
Fe6 O19 Fe3 94.9(4) . .
Fe5 O21 Fe6 96.6(4) 2_756 .
Fe5 O21 Fe4 96.0(4) 2_756 .
Fe6 O21 Fe4 95.9(4) . .
C78 O22 C95 125(3) . .
Fe3 O23 Fe2 130.6(4) . 2_756
Fe3 O23 Fe1 132.9(4) . .
Fe2 O23 Fe1 94.8(4) 2_756 .
C13 O25 Fe1 123.8(8) . .
C13 O25 La1 123.1(9) . .
Fe1 O25 La1 100.5(3) . .
C13 O27 Fe4 125.6(8) . 2_756
C1 O29 La1 139.6(16) . .
C59 O30 C79 116(3) . .
C1 O31 La2 144.1(16) . .
C50 O32 C60 119.9(15) . .
C7 O33 Fe2 119.4(7) . .
C7 O33 La2 127.6(8) . .
Fe2 O33 La2 99.7(3) . .
C7 O35 Fe4 124.3(8) . .
C71 O36 C91 103(5) . .
C4 O37 La2 141.2(10) . .
C4 O38 Fe6 134.7(11) . .
C2 O39 Fe5 135.7(10) . .
C2 O40 La1 145.7(9) . .
C5 O41 La1 149.7(10) . .
C5 O42 Fe5 130.8(10) . .
C6 O43 Fe2 125.6(8) . 2_756
C6 O44 Fe1 125.2(7) . .
C18 O45 Fe1 121.6(8) . .
C18 O45 La2 124.4(9) . .
Fe1 O45 La2 98.7(3) . .
C18 O46 Fe3 124.3(9) . .
C19 O47 Fe2 121.8(7) . 2_756
C19 O47 La1 124.8(8) . 2_756
Fe2 O47 La1 101.5(3) 2_756 2_756
C19 O48 Fe3 123.2(9) . .
C8 O49 La2 148.8(10) . .
C8 O50 Fe6 127.9(10) . .
C11 O51 Fe5 130.1(10) . 2_756
C11 O52 Fe6 132.0(11) . .
Fe5 O53 Fe3 102.9(4) . 2_756
Fe5 O53 Fe4 103.1(4) . 2_756
Fe3 O53 Fe4 90.8(3) 2_756 2_756
Fe5 O53 La1 114.7(3) . .
Fe3 O53 La1 120.1(3) 2_756 .
Fe4 O53 La1 121.3(4) 2_756 .
C40 C97 C44 123(2) . .
C40 C97 C22 118(5) . .
C44 C97 C22 119(5) . .
C85 C98 O26 89(6) . .

loop_
_geom_bond_atom_site_label_1
_geom_bond_atom_site_label_2
_geom_bond_distance
_geom_bond_site_symmetry_2
C1 O29 1.25(3) .
C1 O31 1.28(3) .
C1 C25 1.51(2) .
C2 O40 1.278(17) .
C2 O39 1.319(17) .
C2 C12 1.46(2) .
C3 C43 1.39(2) .
C3 C32 1.402(18) .
C3 C6 1.522(17) .
C4 O37 1.267(18) .
C4 O38 1.315(18) .
C4 C16 1.53(2) .
C5 O41 1.256(18) .
C5 O42 1.313(18) .
C5 C14 1.49(2) .
C6 O44 1.273(14) .
C6 O43 1.274(14) .
C7 O35 1.293(15) .
C7 O33 1.307(15) .
C7 C9 1.478(17) .
C8 O49 1.246(17) .
C8 O50 1.323(19) .
C8 C38 1.52(2) .
C9 C10 1.366(18) .
C9 C20 1.411(18) .
C10 C37 1.39(2) .
C11 O52 1.250(17) .
C11 O51 1.296(18) .
C11 C46 1.53(2) .
C12 C21 1.37(3) .
C12 C39 1.44(2) .
C13 O27 1.271(17) .
C13 O25 1.333(17) .
C13 C17 1.477(18) .
C14 C69 1.38(2) .
C14 C58 1.38(3) .
C15 C26 1.32(2) .
C15 C65 1.39(2) .
C15 C18 1.528(19) .
C16 C54 1.38(2) .
C16 C33 1.39(2) .
C17 C23 1.34(2) .
C17 C45 1.40(2) .
C18 O46 1.240(16) .
C18 O45 1.302(16) .
C19 O48 1.292(16) .
C19 O47 1.320(17) .
C19 C24 1.519(17) .
C20 C50 1.38(2) .
C21 C71 1.92(8) .
C22 C55 1.40(3) .
C22 C56 1.46(3) .
C22 C97 1.56(2) .
C23 C34 1.47(2) .
C24 C31 1.338(19) .
C24 C42 1.38(2) .
C25 C35 1.38(3) .
C25 C27 1.39(2) .
C26 C47 1.37(2) .
C27 C30 1.52(3) .
C28 C29 1.39(3) .
C28 C31 1.45(2) .
C29 C89 1.32(3) .
C30 O34 1.34(4) .
C30 C36 1.37(5) .
C32 C61 1.42(2) .
C33 C59 1.37(3) .
C34 C49 1.39(3) .
C35 C48 1.82(5) .
C36 C48 1.42(5) .
C37 C41 1.36(2) .
C38 C64 1.35(2) .
C38 C74 1.39(2) .
C39 C62 1.88(5) .
C40 C97 1.14(6) .
C40 C44 2.03(4) .
C40 La2 2.467(16) .
C41 C50 1.41(2) .
C42 C89 1.47(2) .
C43 C57 1.38(2) .
C44 C97 1.17(6) .
C44 La1 2.422(16) .
C45 C53 1.39(2) .
C46 C67 1.40(3) .
C46 C63 1.40(3) .
C47 C70 1.39(3) .
C49 C53 1.39(3) .
C50 O32 1.39(2) .
C51 C62 1.23(5) .
C52 C61 1.40(3) .
C52 C57 1.40(3) .
C53 O18 1.35(3) .
C54 C73 1.38(3) .
C55 C85 1.65(4) .
C56 C84 1.69(4) .
C58 C66 1.41(3) .
C59 O30 1.42(4) .
C59 C68 1.42(4) .
C60 O32 1.45(2) .
C61 O16 1.37(2) .
C62 C71 1.17(5) .
C63 C72 1.37(3) .
C64 C80 1.41(3) .
C65 C78 1.43(3) .
C66 C76 1.42(3) .
C67 C81 1.87(6) .
C68 C73 1.42(4) .
C69 C83 1.45(3) .
C70 C78 1.35(3) .
C71 O36 1.41(6) .
C72 C77 1.09(11) .
C72 C81 1.72(8) .
C74 C82 1.37(3) .
C75 C82 1.25(5) .
C75 C80 1.36(5) .
C76 C83 1.29(4) .
C77 C81 1.66(17) .
C78 O22 1.44(3) .
C79 O30 1.50(6) .
C80 O24 1.58(4) .
C81 O28 1.81(6) .
C83 O20 1.50(5) .
C84 C85 1.90(6) .
C85 C98 0.97(12) .
C87 O14 1.44(5) .
C88 O18 1.52(4) .
C89 O14 1.46(3) .
C91 O36 1.78(5) .
C95 O22 1.55(6) .
Fe1 O15 1.965(8) 2_756
Fe1 O23 1.970(8) .
Fe1 O13 2.001(7) .
Fe1 O44 2.126(8) .
Fe1 O25 2.136(9) .
Fe1 O45 2.150(9) .
Fe1 Fe2 2.888(2) 2_756
Fe1 La2 3.610(2) .
Fe2 O23 1.953(8) 2_756
Fe2 O15 1.957(8) .
Fe2 O13 1.985(7) .
Fe2 O47 2.116(9) 2_756
Fe2 O43 2.138(8) 2_756
Fe2 O33 2.139(8) .
Fe2 Fe1 2.888(2) 2_756
Fe3 O23 1.864(9) .
Fe3 O48 2.071(9) .
Fe3 O53 2.071(8) 2_756
Fe3 O46 2.085(9) .
Fe3 O17 2.091(8) .
Fe3 O19 2.160(10) .
Fe3 Fe4 2.961(3) .
Fe4 O15 1.864(9) .
Fe4 O17 2.077(8) .
Fe4 O27 2.079(8) 2_756
Fe4 O53 2.088(8) 2_756
Fe4 O35 2.100(8) .
Fe4 O21 2.152(10) .
Fe5 O39 1.976(10) .
Fe5 O53 1.983(9) .
Fe5 O42 1.996(10) .
Fe5 O19 2.113(9) 2_756
Fe5 O51 2.119(12) 2_756
Fe5 O21 2.141(8) 2_756
Fe6 O38 1.983(10) .
Fe6 O17 1.984(9) .
Fe6 O50 1.991(10) .
Fe6 O52 2.093(12) .
Fe6 O19 2.133(9) .
Fe6 O21 2.144(9) .
La1 O41 2.477(10) .
La1 O29 2.479(13) .
La1 O40 2.494(11) .
La1 O47 2.548(8) 2_756
La1 O13 2.552(8) .
La1 O25 2.596(8) .
La1 O53 2.744(8) .
La2 O31 2.453(13) .
La2 O49 2.470(12) .
La2 O37 2.517(11) .
La2 O13 2.564(9) .
La2 O33 2.588(8) .
La2 O45 2.594(8) .
La2 O17 2.701(8) .
O15 Fe1 1.965(8) 2_756
O16 C96 0.80(6) .
O19 Fe5 2.113(9) 2_756
O21 Fe5 2.141(8) 2_756
O23 Fe2 1.953(8) 2_756
O26 C98 1.76(13) .
O27 Fe4 2.079(8) 2_756
O43 Fe2 2.138(8) 2_756
O47 Fe2 2.116(9) 2_756
O47 La1 2.548(8) 2_756
O51 Fe5 2.119(12) 2_756
O53 Fe3 2.071(8) 2_756
O53 Fe4 2.088(8) 2_756
